data_4343430
loop_
_publ_author_name
'Greenfield, Tiffany J.'
'Hoffman, Amanda E.'
'Marino, Nadia'
'Goos, Alan G.'
'Lloret, Francesc'
'Julve, Miguel'
'Doyle, Robert P.'

_publ_section_title
;
 Ferromagnetic Coupling in &quot;Double-Bridged&quot;
 Dihydrogenpyrophosphate Complexes of Cobalt(II) and Nickel(II).
;
_journal_issue 13
_journal_name_full 'Inorganic chemistry'
_journal_page_first 6537
_journal_page_last 6546
_journal_paper_doi 10.1021/acs.inorgchem.5b00866
_journal_volume 54
_journal_year 2015
_chemical_formula_moiety 'C20 H24 Mn2 N4 O16 P4, 2(H2 O)'
_chemical_formula_sum 'C20 H28 Mn2 N4 O18 P4'
_chemical_formula_weight 846.22
_chemical_name_systematic
;
 ?
;
_space_group_crystal_system triclinic
_space_group_IT_number 2
_space_group_name_Hall '-P 1'
_space_group_name_H-M_alt 'P -1'
_symmetry_space_group_name_Hall '-P 1'
_symmetry_space_group_name_H-M 'P -1'
_atom_sites_solution_hydrogens mixed
_atom_sites_solution_primary direct
_atom_sites_solution_secondary difmap
_audit_creation_method SHELXL-2013
_cell_angle_alpha 84.004(6)
_cell_angle_beta 78.651(5)
_cell_angle_gamma 66.716(6)
_cell_formula_units_Z 1
_cell_length_a 8.065(2)
_cell_length_b 9.770(3)
_cell_length_c 10.970(3)
_cell_measurement_temperature 90(2)
_cell_volume 778.1(4)
_computing_cell_refinement 'Bruker SAINT'
_computing_data_collection 'Bruker APEX2'
_computing_data_reduction 'Bruker SAINT'
_computing_molecular_graphics 'Bruker SHELXTL'
_computing_publication_material 'Bruker SHELXTL'
_computing_structure_refinement 'SHELXL-2013 (Sheldrick, 2013)'
_computing_structure_solution 'SHELXS-97 (Sheldrick, 2008)'
_diffrn_ambient_temperature 90(2)
_diffrn_measured_fraction_theta_full 0.976
_diffrn_measured_fraction_theta_max 0.952
_diffrn_measurement_device_type 'CCD area detector'
_diffrn_measurement_method '\f and \w scans'
_diffrn_radiation_source 'fine-focus sealed tube'
_diffrn_radiation_type MoK\a
_diffrn_radiation_wavelength 0.71073
_diffrn_reflns_av_unetI/netI 0.0405
_diffrn_reflns_laue_measured_fraction_full 0.976
_diffrn_reflns_laue_measured_fraction_max 0.952
_diffrn_reflns_limit_h_max 11
_diffrn_reflns_limit_h_min -11
_diffrn_reflns_limit_k_max 13
_diffrn_reflns_limit_k_min -13
_diffrn_reflns_limit_l_max 15
_diffrn_reflns_limit_l_min 0
_diffrn_reflns_number 4281
_diffrn_reflns_point_group_measured_fraction_full 0.976
_diffrn_reflns_point_group_measured_fraction_max 0.952
_diffrn_reflns_theta_full 25.242
_diffrn_reflns_theta_max 30.450
_diffrn_reflns_theta_min 1.894
_exptl_absorpt_coefficient_mu 1.104
_exptl_absorpt_correction_T_max 0.809
_exptl_absorpt_correction_T_min 0.809
_exptl_absorpt_correction_type multi-scan
_exptl_absorpt_process_details 'TWINABS (Sheldrick, 2012)'
_exptl_crystal_colour yellow
_exptl_crystal_density_diffrn 1.806
_exptl_crystal_description block
_exptl_crystal_F_000 430
_exptl_crystal_size_max 0.200
_exptl_crystal_size_mid 0.200
_exptl_crystal_size_min 0.200
_refine_diff_density_max 0.817
_refine_diff_density_min -0.639
_refine_diff_density_rms 0.175
_refine_ls_extinction_method none
_refine_ls_goodness_of_fit_ref 1.119
_refine_ls_hydrogen_treatment mixed
_refine_ls_matrix_type full
_refine_ls_number_parameters 232
_refine_ls_number_reflns 4281
_refine_ls_number_restraints 4
_refine_ls_restrained_S_all 1.119
_refine_ls_R_factor_all 0.0466
_refine_ls_R_factor_gt 0.0392
_refine_ls_shift/su_max 0.001
_refine_ls_shift/su_mean 0.000
_refine_ls_structure_factor_coef Fsqd
_refine_ls_weighting_details 'w=1/[\s^2^(Fo^2^)+(0.0939P)^2^] where P=(Fo^2^+2Fc^2^)/3'
_refine_ls_weighting_scheme calc
_refine_ls_wR_factor_gt 0.1236
_refine_ls_wR_factor_ref 0.1336
_reflns_Friedel_coverage 0.000
_reflns_number_gt 3861
_reflns_number_total 4281
_reflns_threshold_expression 'I > 2\s(I)'
_cod_data_source_file ic5b00866_si_003.cif
_cod_data_source_block 3
_cod_depositor_comments 'Adding full bibliography for 4343428--4343430.cif.'
_cod_original_cell_volume 778.1(3)
_cod_database_code 4343430
_shelx_space_group_comment
;
The symmetry employed for this shelxl refinement is uniquely defined
by the following loop, which should always be used as a source of
symmetry information in preference to the above space-group names.
They are only intended as comments.
;
_shelx_estimated_absorpt_t_min 0.809
_shelx_estimated_absorpt_t_max 0.809
_shelxl_version_number 2013-4

loop_
_space_group_symop_operation_xyz
'x, y, z'
'-x, -y, -z'

loop_
_atom_site_label
_atom_site_type_symbol
_atom_site_fract_x
_atom_site_fract_y
_atom_site_fract_z
_atom_site_U_iso_or_equiv
_atom_site_adp_type
_atom_site_occupancy
_atom_site_site_symmetry_order
_atom_site_calc_flag
_atom_site_refinement_flags_posn
_atom_site_refinement_flags_adp
Mn1 Mn 0.60365(6) 0.76281(6) 0.65631(4) 0.00761(12) Uani 1 1 d . .
P1 P 0.21887(10) 1.05551(9) 0.58066(6) 0.00690(16) Uani 1 1 d . .
P2 P 0.35075(10) 0.77766(10) 0.44832(7) 0.00764(16) Uani 1 1 d . .
O1 O 0.3862(3) 0.9942(3) 0.6440(2) 0.0096(4) Uani 1 1 d . .
O2 O 0.0450(3) 1.1141(3) 0.68309(19) 0.0101(4) Uani 1 1 d . .
H2O H -0.0438 1.1731 0.6504 0.015 Uiso 1 1 calc R U
O3 O 0.2159(3) 1.1696(3) 0.47830(19) 0.0113(5) Uani 1 1 d . .
O4 O 0.1993(3) 0.9165(3) 0.5273(2) 0.0112(5) Uani 1 1 d . .
O5 O 0.4933(3) 0.6890(3) 0.5268(2) 0.0112(4) Uani 1 1 d . .
O6 O 0.4365(3) 0.8457(3) 0.32885(19) 0.0119(5) Uani 1 1 d . .
H6O H 0.4982 0.8890 0.3491 0.018 Uiso 1 1 calc R U
O7 O 0.2403(3) 0.7025(3) 0.4081(2) 0.0112(4) Uani 1 1 d . .
O1W O 0.8084(3) 0.5356(3) 0.6744(2) 0.0118(4) Uani 1 1 d D .
H1WA H 0.917(3) 0.523(6) 0.659(4) 0.018 Uiso 1 1 d D U
H1WB H 0.778(6) 0.477(4) 0.645(4) 0.018 Uiso 1 1 d D U
O2W O 0.1579(4) 0.5177(3) 0.6164(2) 0.0156(5) Uani 1 1 d D .
H2WA H 0.189(7) 0.581(5) 0.571(4) 0.023 Uiso 1 1 d D U
H2WB H 0.262(4) 0.459(5) 0.587(4) 0.023 Uiso 1 1 d D U
N1 N 0.4364(4) 0.7028(3) 0.8267(2) 0.0114(5) Uani 1 1 d . .
N2 N 0.6819(4) 0.8244(3) 0.8222(2) 0.0099(5) Uani 1 1 d . .
C1 C 0.3183(5) 0.6388(4) 0.8217(3) 0.0156(7) Uani 1 1 d . .
H1A H 0.3024 0.6199 0.7424 0.019 Uiso 1 1 calc R U
C2 C 0.2179(5) 0.5985(4) 0.9277(3) 0.0171(7) Uani 1 1 d . .
H2A H 0.1364 0.5522 0.9210 0.021 Uiso 1 1 calc R U
C3 C 0.2404(5) 0.6280(5) 1.0430(3) 0.0185(7) Uani 1 1 d . .
H3A H 0.1722 0.6039 1.1170 0.022 Uiso 1 1 calc R U
C4 C 0.3646(5) 0.6936(4) 1.0492(3) 0.0154(7) Uani 1 1 d . .
H4A H 0.3824 0.7140 1.1274 0.018 Uiso 1 1 calc R U
C5 C 0.4624(4) 0.7287(4) 0.9383(3) 0.0114(6) Uani 1 1 d . .
C6 C 0.6006(5) 0.7926(4) 0.9361(3) 0.0119(6) Uani 1 1 d . .
C7 C 0.6501(5) 0.8192(4) 1.0444(3) 0.0173(7) Uani 1 1 d . .
H7A H 0.5955 0.7940 1.1238 0.021 Uiso 1 1 calc R U
C8 C 0.7783(5) 0.8821(5) 1.0350(3) 0.0190(7) Uani 1 1 d . .
H8A H 0.8110 0.9025 1.1076 0.023 Uiso 1 1 calc R U
C9 C 0.8593(5) 0.9152(4) 0.9172(3) 0.0161(7) Uani 1 1 d . .
H9A H 0.9473 0.9591 0.9082 0.019 Uiso 1 1 calc R U
C10 C 0.8084(5) 0.8826(4) 0.8138(3) 0.0134(6) Uani 1 1 d . .
H10A H 0.8660 0.9026 0.7336 0.016 Uiso 1 1 calc R U

loop_
_atom_site_aniso_label
_atom_site_aniso_U_11
_atom_site_aniso_U_22
_atom_site_aniso_U_33
_atom_site_aniso_U_23
_atom_site_aniso_U_13
_atom_site_aniso_U_12
Mn1 0.0100(2) 0.0076(2) 0.00642(18) 0.00104(16) -0.00237(16) -0.00436(17)
P1 0.0069(3) 0.0069(4) 0.0072(3) -0.0004(2) -0.0009(2) -0.0030(3)
P2 0.0086(3) 0.0074(4) 0.0080(3) -0.0009(2) -0.0021(2) -0.0037(3)
O1 0.0096(9) 0.0085(11) 0.0110(9) 0.0012(8) -0.0035(7) -0.0032(8)
O2 0.0105(9) 0.0110(12) 0.0078(9) 0.0002(7) 0.0006(7) -0.0043(9)
O3 0.0106(10) 0.0120(12) 0.0104(9) 0.0036(8) -0.0017(8) -0.0044(9)
O4 0.0091(10) 0.0092(12) 0.0146(10) -0.0049(8) -0.0009(8) -0.0021(9)
O5 0.0102(10) 0.0095(12) 0.0135(9) 0.0005(8) -0.0054(8) -0.0019(9)
O6 0.0152(10) 0.0149(12) 0.0083(9) 0.0001(8) -0.0007(8) -0.0093(9)
O7 0.0107(10) 0.0084(12) 0.0167(10) -0.0018(8) -0.0048(8) -0.0046(9)
O1W 0.0143(10) 0.0111(12) 0.0121(10) -0.0005(8) -0.0028(8) -0.0068(9)
O2W 0.0126(11) 0.0149(13) 0.0163(10) -0.0021(9) 0.0029(8) -0.0044(10)
N1 0.0138(12) 0.0103(14) 0.0095(10) 0.0013(9) -0.0016(9) -0.0046(11)
N2 0.0123(12) 0.0078(13) 0.0097(10) -0.0007(9) -0.0030(9) -0.0033(11)
C1 0.0185(15) 0.0125(17) 0.0145(14) 0.0028(11) -0.0030(12) -0.0054(14)
C2 0.0140(15) 0.0129(18) 0.0240(16) 0.0064(13) -0.0031(12) -0.0066(14)
C3 0.0156(16) 0.018(2) 0.0184(15) 0.0070(13) 0.0004(12) -0.0059(15)
C4 0.0149(15) 0.0171(18) 0.0084(12) 0.0013(11) 0.0004(10) -0.0017(14)
C5 0.0133(14) 0.0113(16) 0.0088(12) 0.0021(10) -0.0016(10) -0.0045(12)
C6 0.0154(14) 0.0087(16) 0.0093(11) -0.0011(10) -0.0006(10) -0.0028(13)
C7 0.0239(17) 0.0161(18) 0.0088(13) -0.0015(11) -0.0021(11) -0.0046(15)
C8 0.0230(18) 0.0177(19) 0.0159(14) -0.0035(12) -0.0066(13) -0.0050(15)
C9 0.0200(16) 0.0156(18) 0.0159(14) -0.0018(12) -0.0073(12) -0.0078(14)
C10 0.0167(15) 0.0097(16) 0.0137(13) -0.0002(11) -0.0046(11) -0.0040(13)

loop_
_atom_type_symbol
_atom_type_description
_atom_type_scat_dispersion_real
_atom_type_scat_dispersion_imag
_atom_type_scat_source
C C 0.0033 0.0016 'International Tables Vol C Tables 4.2.6.8 and 6.1.1.4'
H H 0.0000 0.0000 'International Tables Vol C Tables 4.2.6.8 and 6.1.1.4'
N N 0.0061 0.0033 'International Tables Vol C Tables 4.2.6.8 and 6.1.1.4'
O O 0.0106 0.0060 'International Tables Vol C Tables 4.2.6.8 and 6.1.1.4'
P P 0.1023 0.0942 'International Tables Vol C Tables 4.2.6.8 and 6.1.1.4'
Mn Mn 0.3368 0.7283 'International Tables Vol C Tables 4.2.6.8 and 6.1.1.4'

loop_
_geom_angle_atom_site_label_1
_geom_angle_atom_site_label_2
_geom_angle_atom_site_label_3
_geom_angle
_geom_angle_site_symmetry_1
_geom_angle_site_symmetry_3
O3 Mn1 O5 95.82(9) 2_676 .
O3 Mn1 O1W 93.32(9) 2_676 .
O5 Mn1 O1W 90.29(9) . .
O3 Mn1 N2 95.93(10) 2_676 .
O5 Mn1 N2 168.24(10) . .
O1W Mn1 N2 88.67(9) . .
O3 Mn1 N1 168.82(10) 2_676 .
O5 Mn1 N1 95.33(10) . .
O1W Mn1 N1 85.89(10) . .
N2 Mn1 N1 72.91(10) . .
O3 Mn1 O1 88.84(9) 2_676 .
O5 Mn1 O1 89.80(9) . .
O1W Mn1 O1 177.81(9) . .
N2 Mn1 O1 90.79(9) . .
N1 Mn1 O1 91.92(9) . .
O3 Mn1 Mn1 55.13(6) 2_676 2_676
O5 Mn1 Mn1 77.38(7) . 2_676
O1W Mn1 Mn1 143.78(6) . 2_676
N2 Mn1 Mn1 109.90(8) . 2_676
N1 Mn1 Mn1 128.64(7) . 2_676
O1 Mn1 Mn1 38.30(6) . 2_676
O3 P1 O1 117.03(14) . .
O3 P1 O2 111.27(13) . .
O1 P1 O2 108.17(12) . .
O3 P1 O4 108.95(13) . .
O1 P1 O4 107.46(13) . .
O2 P1 O4 102.99(13) . .
O5 P2 O7 118.32(15) . .
O5 P2 O6 110.98(14) . .
O7 P2 O6 107.77(13) . .
O5 P2 O4 108.41(12) . .
O7 P2 O4 103.99(13) . .
O6 P2 O4 106.58(14) . .
P1 O1 Mn1 132.07(14) . .
P1 O2 H2O 109.5 . .
P1 O3 Mn1 140.50(14) . 2_676
P1 O4 P2 130.28(16) . .
P2 O5 Mn1 129.83(15) . .
P2 O6 H6O 109.5 . .
Mn1 O1W H1WA 118(4) . .
Mn1 O1W H1WB 109(3) . .
H1WA O1W H1WB 118(5) . .
H2WA O2W H2WB 84(5) . .
C1 N1 C5 119.4(3) . .
C1 N1 Mn1 123.1(2) . .
C5 N1 Mn1 117.5(2) . .
C10 N2 C6 119.4(3) . .
C10 N2 Mn1 123.6(2) . .
C6 N2 Mn1 116.9(2) . .
N1 C1 C2 123.0(3) . .
N1 C1 H1A 118.5 . .
C2 C1 H1A 118.5 . .
C3 C2 C1 118.1(4) . .
C3 C2 H2A 120.9 . .
C1 C2 H2A 120.9 . .
C2 C3 C4 119.3(3) . .
C2 C3 H3A 120.3 . .
C4 C3 H3A 120.3 . .
C3 C4 C5 119.0(3) . .
C3 C4 H4A 120.5 . .
C5 C4 H4A 120.5 . .
N1 C5 C4 121.2(3) . .
N1 C5 C6 116.1(3) . .
C4 C5 C6 122.7(3) . .
N2 C6 C7 120.5(3) . .
N2 C6 C5 116.5(3) . .
C7 C6 C5 123.0(3) . .
C8 C7 C6 119.7(3) . .
C8 C7 H7A 120.2 . .
C6 C7 H7A 120.2 . .
C7 C8 C9 119.1(3) . .
C7 C8 H8A 120.5 . .
C9 C8 H8A 120.5 . .
C10 C9 C8 118.5(3) . .
C10 C9 H9A 120.7 . .
C8 C9 H9A 120.7 . .
N2 C10 C9 122.8(3) . .
N2 C10 H10A 118.6 . .
C9 C10 H10A 118.6 . .

loop_
_geom_bond_atom_site_label_1
_geom_bond_atom_site_label_2
_geom_bond_distance
_geom_bond_site_symmetry_2
Mn1 O3 2.109(2) 2_676
Mn1 O5 2.133(2) .
Mn1 O1W 2.198(3) .
Mn1 N2 2.247(3) .
Mn1 N1 2.250(3) .
Mn1 O1 2.258(2) .
Mn1 Mn1 5.3708(14) 2_676
P1 O3 1.494(2) .
P1 O1 1.518(2) .
P1 O2 1.561(2) .
P1 O4 1.608(3) .
P2 O5 1.503(2) .
P2 O7 1.505(3) .
P2 O6 1.569(2) .
P2 O4 1.613(2) .
O2 H2O 0.8400 .
O3 Mn1 2.108(2) 2_676
O6 H6O 0.8400 .
O1W H1WA 0.822(19) .
O1W H1WB 0.820(19) .
O2W H2WA 0.835(19) .
O2W H2WB 0.831(19) .
N1 C1 1.342(5) .
N1 C5 1.347(4) .
N2 C10 1.336(5) .
N2 C6 1.358(4) .
C1 C2 1.396(5) .
C1 H1A 0.9500 .
C2 C3 1.387(5) .
C2 H2A 0.9500 .
C3 C4 1.402(5) .
C3 H3A 0.9500 .
C4 C5 1.403(4) .
C4 H4A 0.9500 .
C5 C6 1.473(5) .
C6 C7 1.404(4) .
C7 C8 1.380(6) .
C7 H7A 0.9500 .
C8 C9 1.396(5) .
C8 H8A 0.9500 .
C9 C10 1.384(4) .
C9 H9A 0.9500 .
C10 H10A 0.9500 .

loop_
_geom_hbond_atom_site_label_D
_geom_hbond_atom_site_label_H
_geom_hbond_atom_site_label_A
_geom_hbond_distance_DH
_geom_hbond_distance_HA
_geom_hbond_distance_DA
_geom_hbond_angle_DHA
_geom_hbond_site_symmetry_A
O1W H1WA O2W 0.822(19) 1.89(2) 2.703(4) 173(5) 1_655
O1W H1WB O7 0.820(19) 1.97(2) 2.773(4) 165(5) 2_666
O2W H2WA O7 0.835(19) 2.11(3) 2.900(4) 158(5) .
O2W H2WB O5 0.831(19) 2.17(2) 2.982(3) 167(5) 2_666
O2 H2O O7 0.84 1.77 2.604(3) 176.0 2_576
O6 H6O O1 0.84 1.75 2.572(4) 165.2 2_676
